data_2009183
loop_
_publ_author_name
'Batsanov, Andrei S.'
'Howard, Judith A. K.'
'Hughes, Andrew K.'
'Kingsley, Andrew J.'

_publ_section_title
;
 Tetrachloro(1,2-dimethoxyethane-<i>O</i>,<i>O</i>')titanium(IV)
;
_journal_issue 11
_journal_name_full 'Acta Crystallographica Section C'
_journal_page_first IUC9900137
_journal_paper_doi 10.1107/S0108270199098571
_journal_volume 55
_journal_year 1999
_chemical_formula_iupac '[Ti1 Cl4 (C4 H10 O2)]'
_chemical_formula_structural '[Ti1 Cl4 (C4 H10 O2)]'
_chemical_formula_sum 'C4 H10 Cl4 O2 Ti'
_chemical_formula_weight 279.82
_chemical_name_systematic
;
Tetrachloro(1,2-dimethoxyethane)titanium(IV)
;
_space_group_IT_number 122
_symmetry_cell_setting tetragonal
_symmetry_space_group_name_Hall 'I -4 2bw'
_symmetry_space_group_name_H-M 'I -4 2 d'
_cell_angle_alpha 90.00
_cell_angle_beta 90.00
_cell_angle_gamma 90.00
_cell_formula_units_Z 8
_cell_length_a 9.563(2)
_cell_length_b 9.563(2)
_cell_length_c 23.347(5)
_cell_measurement_reflns_used 512
_cell_measurement_temperature 150(2)
_cell_measurement_theta_max 23
_cell_measurement_theta_min 10
_cell_volume 2135.1(8)
_computing_cell_refinement SMART
_computing_data_collection 'SMART (Siemens, 1995)'
_computing_data_reduction 'SAINT (Siemens, 1995)'
_computing_molecular_graphics SHELXTL
_computing_publication_material SHELXTL
_computing_structure_refinement SHELXTL
_computing_structure_solution 'SHELXTL (Sheldrick, 1995)'
_diffrn_ambient_temperature 150(2)
_diffrn_detector_area_resol_mean 8
_diffrn_measured_fraction_theta_full 0.983
_diffrn_measured_fraction_theta_max 0.983
_diffrn_measurement_device 'Siemens SMART 1K CCD area-detector diffractometer'
_diffrn_measurement_method \w
_diffrn_radiation_monochromator graphite
_diffrn_radiation_source 'fine-focus sealed tube'
_diffrn_radiation_type MoK\a
_diffrn_radiation_wavelength 0.71073
_diffrn_reflns_av_R_equivalents 0.035
_diffrn_reflns_av_sigmaI/netI 0.0165
_diffrn_reflns_limit_h_max 11
_diffrn_reflns_limit_h_min -9
_diffrn_reflns_limit_k_max 11
_diffrn_reflns_limit_k_min -11
_diffrn_reflns_limit_l_max 28
_diffrn_reflns_limit_l_min -27
_diffrn_reflns_number 6448
_diffrn_reflns_theta_full 26.38
_diffrn_reflns_theta_max 26.38
_diffrn_reflns_theta_min 2.30
_diffrn_standards_decay_% 0
_diffrn_standards_interval_count 0
_diffrn_standards_number none
_exptl_absorpt_coefficient_mu 1.757
_exptl_absorpt_correction_T_max 0.590
_exptl_absorpt_correction_T_min 0.463
_exptl_absorpt_correction_type multi-scan
_exptl_absorpt_process_details '[XPREP in SHELXTL (Sheldrick, 1995)],  R~int~ = 0.061 before correction'
_exptl_crystal_colour brown
_exptl_crystal_density_diffrn 1.741
_exptl_crystal_description plate
_exptl_crystal_F_000 1120
_exptl_crystal_size_max 0.5
_exptl_crystal_size_mid 0.4
_exptl_crystal_size_min 0.3
_refine_diff_density_max 0.23
_refine_diff_density_min -0.29
_refine_ls_abs_structure_details 'Flack (1983)'
_refine_ls_abs_structure_Flack 0.04(5)
_refine_ls_extinction_coef 0.00003(18)
_refine_ls_extinction_method 'Larson (1967)'
_refine_ls_goodness_of_fit_ref 1.016
_refine_ls_hydrogen_treatment refall
_refine_ls_matrix_type full
_refine_ls_number_constraints 0
_refine_ls_number_parameters 72
_refine_ls_number_reflns 1067
_refine_ls_number_restraints 0
_refine_ls_restrained_S_all 1.016
_refine_ls_R_factor_all 0.020
_refine_ls_R_factor_gt 0.019
_refine_ls_shift/su_max 0.009
_refine_ls_shift/su_mean 0.001
_refine_ls_structure_factor_coef Fsqd
_refine_ls_weighting_details 'calc w = 1/[\s^2^(Fo^2^)+(0.0272P)^2^+2.6742P] where P = (Fo^2^+2Fc^2^)/3'
_refine_ls_weighting_scheme calc
_refine_ls_wR_factor_ref 0.052
_reflns_number_gt 1051
_reflns_number_total 1067
_reflns_threshold_expression I>2\s(I)
_cod_data_source_file qb0122.cif
_cod_data_source_block QB0122
_cod_depositor_comments
;
The following automatic conversions were performed:
'_symmetry_cell_setting' value 'Tetragonal' changed to 'tetragonal'
according to '/home/saulius/struct/CIF-dictionaries/cif_core.dic'
dictionary named 'cif_core.dic' version 2.4.1 from 2010-06-29.

Automatic conversion script
Id: cif_fix_enum 1527 2010-12-29 10:47:43Z saulius 

The following automatic conversions were performed:

'_symmetry_cell_setting' value 'Tetragonal' changed to 'tetragonal'
according to /home/saulius/struct/CIF-dictionaries/cif_core.dic
dictionary named 'cif_core.dic' version 2.4.1 from 2010-06-29.

Automatic conversion script
Id: cif_fix_values 1715 2011-07-08 13:25:40Z adriana 
;
_cod_database_code 2009183

loop_
_symmetry_equiv_pos_as_xyz
'x, y, z'
'-x, -y, z'
'y, -x, -z'
'-y, x, -z'
'-x+1/2, y, -z+3/4'
'x+1/2, -y, -z+3/4'
'-y+1/2, -x, z+3/4'
'y+1/2, x, z+3/4'
'x+1/2, y+1/2, z+1/2'
'-x+1/2, -y+1/2, z+1/2'
'y+1/2, -x+1/2, -z+1/2'
'-y+1/2, x+1/2, -z+1/2'
'-x+1, y+1/2, -z+5/4'
'x+1, -y+1/2, -z+5/4'
'-y+1, -x+1/2, z+5/4'
'y+1, x+1/2, z+5/4'

loop_
_atom_site_label
_atom_site_fract_x
_atom_site_fract_y
_atom_site_fract_z
_atom_site_U_iso_or_equiv
_atom_site_adp_type
_atom_site_calc_flag
_atom_site_refinement_flags
_atom_site_occupancy
_atom_site_disorder_assembly
_atom_site_disorder_group
_atom_site_type_symbol
Ti .0000 .5000 -.00362(2) .02107(14) Uani d S 1 . . Ti
Cl1 -.06482(7) .33521(6) .05857(3) .03570(17) Uani d . 1 . . Cl
Cl2 .22149(6) .41034(7) -.01397(2) .03363(16) Uani d . 1 . . Cl
O .05325(18) .62725(17) -.07750(7) .0323(4) Uani d . 1 . . O
C1 .0623(4) .7788(3) -.07554(14) .0492(7) Uani d . 1 . . C
H11 .120(4) .801(4) -.0412(16) .072(12) Uiso d . 1 . . H
H12 -.035(5) .808(4) -.0717(19) .084(14) Uiso d . 1 . . H
H13 .106(4) .803(4) -.1135(15) .059(10) Uiso d . 1 . . H
C2 -.0059(4) .5773(3) -.13067(11) .0539(8) Uani d . 1 . . C
H21 .039(4) .620(4) -.1605(15) .064(11) Uiso d . 1 . . H
H22 -.112(4) .611(4) -.1284(16) .055(10) Uiso d . 1 . . H

loop_
_atom_site_aniso_label
_atom_site_aniso_U_11
_atom_site_aniso_U_22
_atom_site_aniso_U_33
_atom_site_aniso_U_12
_atom_site_aniso_U_13
_atom_site_aniso_U_23
Ti .0227(3) .0240(3) .0165(2) -.0002(2) .000 .000
Cl1 .0395(3) .0356(3) .0320(3) -.0040(2) .0009(3) .0100(2)
Cl2 .0261(3) .0427(3) .0321(3) .0069(2) .0016(2) -.0031(2)
O .0372(9) .0371(9) .0227(8) -.0046(8) -.0010(6) .0074(7)
C1 .0568(19) .0403(15) .0505(18) -.0127(15) -.0090(15) .0201(13)
C2 .077(2) .0670(18) .0179(11) -.0122(19) -.0049(16) .0084(12)

loop_
_atom_type_symbol
_atom_type_description
_atom_type_scat_dispersion_real
_atom_type_scat_dispersion_imag
_atom_type_scat_source
C C 0.0033 0.0016 'International Tables Vol C Tables 4.2.6.8 and 6.1.1.4'
H H 0.0000 0.0000 'International Tables Vol C Tables 4.2.6.8 and 6.1.1.4'
O O 0.0106 0.0060 'International Tables Vol C Tables 4.2.6.8 and 6.1.1.4'
Cl Cl 0.1484 0.1585 'International Tables Vol C Tables 4.2.6.8 and 6.1.1.4'
Ti Ti 0.2776 0.4457 'International Tables Vol C Tables 4.2.6.8 and 6.1.1.4'

loop_
_geom_angle_atom_site_label_1
_geom_angle_atom_site_label_2
_geom_angle_atom_site_label_3
_geom_angle_site_symmetry_1
_geom_angle_site_symmetry_3
_geom_angle
_geom_angle_publ_flag
O Ti O . 2_565 74.82(9) yes
O Ti Cl1 . 2_565 93.21(5) yes
O Ti Cl1 . . 167.99(5) yes
Cl1 Ti Cl1 2_565 . 98.77(4) yes
O Ti Cl2 . . 84.81(5) yes
O Ti Cl2 2_565 . 85.62(5) yes
Cl1 Ti Cl2 2_565 . 94.35(2) yes
Cl1 Ti Cl2 . . 93.49(2) yes
Cl2 Ti Cl2 . 2_565 167.94(4) ?
C2 O C1 . . 112.4(2) yes
C2 O Ti . . 113.90(15) yes
C1 O Ti . . 123.23(17) yes
O C1 H11 . . 106(2) ?
O C1 H12 . . 103(3) ?
H11 C1 H12 . . 113(4) ?
O C1 H13 . . 103(2) ?
H11 C1 H13 . . 115(3) ?
H12 C1 H13 . . 114(3) ?
O C2 C2 . 2_565 107.5(2) yes
O C2 H21 . . 109(2) ?
C2 C2 H21 2_565 . 114(2) ?
O C2 H22 . . 103(2) ?
C2 C2 H22 2_565 . 112.0(19) ?
H21 C2 H22 . . 110(3) ?

loop_
_geom_bond_atom_site_label_1
_geom_bond_atom_site_label_2
_geom_bond_site_symmetry_2
_geom_bond_distance
_geom_bond_publ_flag
Ti O . 2.1714(16) yes
Ti Cl1 . 2.2307(7) yes
Ti Cl2 . 2.2978(7) yes
O C2 . 1.446(3) yes
O C1 . 1.452(3) yes
C1 H11 . 1.00(4) ?
C1 H12 . .98(5) ?
C1 H13 . 1.01(3) ?
C2 C2 2_565 1.482(7) yes
C2 H21 . .91(3) ?
C2 H22 . 1.06(4) ?
